data_7243087
loop_
_publ_author_name
'Hazarika, Pragyan J.'
'Gupta, Poonam'
'Gunnam, Anilkumar'
'Allu, Suryanarayana'
'Nangia, Ashwini K.'
'Nath, Naba K.'

_publ_section_title
;
 Photomechanical response of sulfonylhydrazone molecular crystals
;
_journal_issue 28
_journal_name_full CrystEngComm
_journal_page_first 4910
_journal_page_last 4916
_journal_paper_doi 10.1039/D1CE00478F
_journal_volume 23
_journal_year 2021
_chemical_formula_moiety 'C14 H13 N3 O4 S'
_chemical_formula_sum 'C14 H13 N3 O4 S'
_chemical_formula_weight 319.34
_space_group_crystal_system monoclinic
_space_group_IT_number 14
_space_group_name_Hall '-P 2ybc'
_space_group_name_H-M_alt 'P 1 21/c 1'
_symmetry_Int_Tables_number 14
_atom_sites_solution_primary iterative
_audit_creation_date 2019-11-30
_audit_creation_method
;
Olex2 1.2
(compiled 2018.05.29 svn.r3508 for OlexSys, GUI svn.r5506)
;
_audit_update_record
;
2021-04-08 deposited with the CCDC.	2021-06-21 downloaded from the CCDC.
;
_cell_angle_alpha 90
_cell_angle_beta 102.816(3)
_cell_angle_gamma 90
_cell_formula_units_Z 8
_cell_length_a 20.0412(9)
_cell_length_b 10.2280(5)
_cell_length_c 15.0199(7)
_cell_measurement_reflns_used 9955
_cell_measurement_temperature 296.15
_cell_measurement_theta_max 24.17
_cell_measurement_theta_min 2.43
_cell_volume 3002.1(2)
_computing_molecular_graphics 'Olex2 (Dolomanov et al., 2009)'
_computing_publication_material 'Olex2 (Dolomanov et al., 2009)'
_computing_structure_refinement 'olex2.refine (Bourhis et al., 2015)'
_computing_structure_solution 'olex2.solve (Bourhis et al., 2015)'
_diffrn_ambient_temperature 296.15
_diffrn_measured_fraction_theta_full 0.9959
_diffrn_measured_fraction_theta_max 0.9959
_diffrn_measurement_device_type 'Bruker APEX-II CCD'
_diffrn_measurement_method '\f and \w scans'
_diffrn_radiation_type 'Mo K\a'
_diffrn_radiation_wavelength 0.71073
_diffrn_reflns_av_R_equivalents 0.0719
_diffrn_reflns_av_unetI/netI 0.0321
_diffrn_reflns_limit_h_max 23
_diffrn_reflns_limit_h_min -23
_diffrn_reflns_limit_k_max 12
_diffrn_reflns_limit_k_min -12
_diffrn_reflns_limit_l_max 17
_diffrn_reflns_limit_l_min -17
_diffrn_reflns_number 63436
_diffrn_reflns_theta_full 25.1740
_diffrn_reflns_theta_max 25.17
_diffrn_reflns_theta_min 2.08
_diffrn_standards_number 0
_exptl_absorpt_coefficient_mu 0.237
_exptl_absorpt_correction_type none
_exptl_crystal_colour 'clear colourless'
_exptl_crystal_colour_lustre clear
_exptl_crystal_colour_primary colourless
_exptl_crystal_density_diffrn 1.4130
_exptl_crystal_description needle
_exptl_crystal_F_000 1329.6654
_exptl_crystal_size_max 0.2
_exptl_crystal_size_mid 0.16
_exptl_crystal_size_min 0.12
_refine_diff_density_max 0.3262
_refine_diff_density_min -0.4565
_refine_diff_density_rms 0.0792
_refine_ls_d_res_high 0.8354
_refine_ls_d_res_low 9.7710
_refine_ls_goodness_of_fit_ref 1.0714
_refine_ls_hydrogen_treatment mixed
_refine_ls_matrix_type full
_refine_ls_number_constraints 44
_refine_ls_number_parameters 407
_refine_ls_number_reflns 5362
_refine_ls_number_restraints 0
_refine_ls_restrained_S_all 1.0714
_refine_ls_R_factor_all 0.0788
_refine_ls_R_factor_gt 0.0480
_refine_ls_shift/su_max 0.0044
_refine_ls_shift/su_mean 0.0001
_refine_ls_structure_factor_coef Fsqd
_refine_ls_weighting_details 'w=1/[\s^2^(Fo^2^)+(0.0491P)^2^+1.0819P] where P=(Fo^2^+2Fc^2^)/3'
_refine_ls_weighting_scheme calc
_refine_ls_wR_factor_gt 0.0999
_refine_ls_wR_factor_ref 0.1133
_reflns_Friedel_coverage 0.0
_reflns_limit_h_max 23
_reflns_limit_h_min -23
_reflns_limit_k_max 12
_reflns_limit_k_min 0
_reflns_limit_l_max 17
_reflns_limit_l_min 0
_reflns_number_gt 3816
_reflns_number_total 5362
_reflns_threshold_expression I>=2u(I)
_cod_data_source_file d1ce00478f7.cif
_cod_data_source_block SH4
_cod_depositor_comments 'Adding full bibliography for 7243084--7243087.cif.'
_cod_original_cell_volume 3002.1(3)
_cod_database_code 7243087
_olex2_refinement_description
;
1. Fixed Uiso
 At 1.2 times of:
  All C(H) groups
 At 1.5 times of:
  All C(H,H,H) groups
2.a Aromatic/amide H refined with riding coordinates:
 C2(H2), C3(H3a), C5(H5), C6(H6), C7(H7), C9(H9), C10(H10), C13(H13), C12(H12),
  C17(H17), C19(H19), C20(H20), C21(H21), C23(H23), C24(H24), C26(H26),
 C27(H27), C16(H16)
2.b Idealised Me refined as rotating group:
 C28(H28a,H28b,H28c), C14(H14a,H14b,H14c)
;
_olex2_submission_special_instructions 'No special instructions were received'

loop_
_space_group_symop_id
_space_group_symop_operation_xyz
1 x,y,z
2 -x,y+1/2,-z+1/2
3 -x,-y,-z
4 x,-y-1/2,z-1/2

loop_
_atom_site_label
_atom_site_type_symbol
_atom_site_fract_x
_atom_site_fract_y
_atom_site_fract_z
_atom_site_U_iso_or_equiv
_atom_site_adp_type
_atom_site_occupancy
_atom_site_refinement_flags_posn
O1 O 0.54521(10) 0.1611(2) 0.69300(14) 0.0721(6) Uani 1.000000 .
N1 N 0.48712(12) 0.1231(3) 0.66787(16) 0.0598(6) Uani 1.000000 .
C1 C 0.43273(12) 0.2174(3) 0.63133(16) 0.0453(6) Uani 1.000000 .
O2 O 0.47184(12) 0.0091(2) 0.6721(2) 0.1257(12) Uani 1.000000 .
N2 N 0.21740(10) 0.47205(19) 0.52206(13) 0.0446(5) Uani 1.000000 .
C2 C 0.45072(12) 0.3440(3) 0.61845(18) 0.0508(6) Uani 1.000000 .
H2 H 0.49626(12) 0.3702(3) 0.63408(18) 0.0610(8) Uiso 1.000000 R
O3 O 0.05533(9) 0.61516(18) 0.39870(13) 0.0636(5) Uani 1.000000 .
N3 N 0.17184(10) 0.5641(2) 0.47516(17) 0.0507(6) Uani 1.000000 .
C3 C 0.39992(12) 0.4315(3) 0.58186(18) 0.0511(7) Uani 1.000000 .
H3a H 0.41132(12) 0.5176(3) 0.57191(18) 0.0613(8) Uiso 1.000000 R
O4 O 0.07995(8) 0.54456(17) 0.55968(11) 0.0516(4) Uani 1.000000 .
N4 N 0.40985(12) 1.3873(2) 0.36195(16) 0.0599(6) Uani 1.000000 .
C4 C 0.33179(11) 0.3929(2) 0.55960(16) 0.0419(6) Uani 1.000000 .
N5 N 0.20923(10) 0.89698(19) 0.25231(13) 0.0428(5) Uani 1.000000 .
O5 O 0.39374(11) 1.5013(2) 0.36915(16) 0.0788(6) Uani 1.000000 .
C5 C 0.31550(12) 0.2640(2) 0.57474(17) 0.0482(6) Uani 1.000000 .
H5 H 0.27000(12) 0.2374(2) 0.56073(17) 0.0579(7) Uiso 1.000000 R
O6 O 0.46882(11) 1.3482(2) 0.37864(18) 0.0919(8) Uani 1.000000 .
N6 N 0.15508(11) 0.8126(2) 0.21820(15) 0.0459(5) Uani 1.000000 .
C6 C 0.36585(12) 0.1757(2) 0.61014(18) 0.0509(6) Uani 1.000000 .
H6 H 0.35499(12) 0.0891(2) 0.61964(18) 0.0611(8) Uiso 1.000000 R
C7 C 0.27920(12) 0.4875(2) 0.51810(17) 0.0456(6) Uani 1.000000 .
H7 H 0.29153(12) 0.5603(2) 0.48828(17) 0.0547(7) Uiso 1.000000 R
O7 O 0.21387(9) 0.62644(17) 0.30578(12) 0.0585(5) Uani 1.000000 .
C8 C 0.07784(11) 0.3665(2) 0.43846(16) 0.0425(6) Uani 1.000000 .
O8 O 0.12058(9) 0.59079(18) 0.16976(14) 0.0693(6) Uani 1.000000 .
C9 C 0.08290(14) 0.2721(3) 0.50458(18) 0.0573(7) Uani 1.000000 .
H9 H 0.09195(14) 0.2953(3) 0.56595(18) 0.0688(8) Uiso 1.000000 R
S9 S 0.09064(3) 0.53177(6) 0.46935(4) 0.04537(18) Uani 1.000000 .
C10 C 0.07448(15) 0.1428(3) 0.4794(2) 0.0665(8) Uani 1.000000 .
H10 H 0.07882(15) 0.0791(3) 0.5245(2) 0.0798(10) Uiso 1.000000 R
S10 S 0.17994(3) 0.66038(6) 0.21458(5) 0.04836(19) Uani 1.000000 .
C11 C 0.05993(13) 0.1054(3) 0.3899(2) 0.0618(8) Uani 1.000000 .
C13 C 0.06372(14) 0.3321(3) 0.34769(18) 0.0611(8) Uani 1.000000 .
H13 H 0.06063(14) 0.3956(3) 0.30265(18) 0.0733(9) Uiso 1.000000 R
C12 C 0.05427(15) 0.2024(3) 0.3247(2) 0.0731(9) Uani 1.000000 .
H12 H 0.04373(15) 0.1792(3) 0.2633(2) 0.0877(11) Uiso 1.000000 R
C17 C 0.32084(13) 1.0729(2) 0.29540(17) 0.0498(6) Uani 1.000000 .
H17 H 0.33154(13) 0.9852(2) 0.28985(17) 0.0598(8) Uiso 1.000000 R
C18 C 0.25283(12) 1.1128(2) 0.27340(16) 0.0420(6) Uani 1.000000 .
C19 C 0.23773(13) 1.2441(2) 0.28060(18) 0.0502(6) Uani 1.000000 .
H19 H 0.19245(13) 1.2719(2) 0.26505(18) 0.0602(8) Uiso 1.000000 R
C20 C 0.28880(13) 1.3336(2) 0.31037(17) 0.0513(7) Uani 1.000000 .
H20 H 0.27854(13) 1.4216(2) 0.31544(17) 0.0616(8) Uiso 1.000000 R
C21 C 0.19780(12) 1.0186(2) 0.24079(16) 0.0443(6) Uani 1.000000 .
H21 H 0.15452(12) 1.0479(2) 0.21168(16) 0.0532(7) Uiso 1.000000 R
C22 C 0.24106(12) 0.6582(2) 0.14750(16) 0.0433(6) Uani 1.000000 .
C23 C 0.30833(13) 0.6916(2) 0.18571(16) 0.0466(6) Uani 1.000000 .
H23 H 0.32193(13) 0.7093(2) 0.24783(16) 0.0559(7) Uiso 1.000000 R
C24 C 0.35467(13) 0.6981(2) 0.13096(17) 0.0491(6) Uani 1.000000 .
H24 H 0.39970(13) 0.7214(2) 0.15655(17) 0.0589(8) Uiso 1.000000 R
C25 C 0.33600(14) 0.6709(2) 0.03875(18) 0.0521(7) Uani 1.000000 .
C26 C 0.26897(15) 0.6365(3) 0.00225(18) 0.0609(7) Uani 1.000000 .
H26 H 0.25571(15) 0.6166(3) -0.05958(18) 0.0730(9) Uiso 1.000000 R
C27 C 0.22126(14) 0.6310(3) 0.05566(18) 0.0571(7) Uani 1.000000 .
H27 H 0.17608(14) 0.6090(3) 0.02985(18) 0.0685(9) Uiso 1.000000 R
C28 C 0.38777(17) 0.6778(3) -0.0201(2) 0.0800(10) Uani 1.000000 .
H28a H 0.4034(9) 0.5912(4) -0.0294(13) 0.1199(15) Uiso 1.000000 GR
H28b H 0.3670(4) 0.716(2) -0.0780(6) 0.1199(15) Uiso 1.000000 GR
H28c H 0.4259(6) 0.7304(19) 0.0097(8) 0.1199(15) Uiso 1.000000 GR
C16 C 0.37232(13) 1.1616(2) 0.32522(18) 0.0516(7) Uani 1.000000 .
H16 H 0.41781(13) 1.1351(2) 0.34020(18) 0.0619(8) Uiso 1.000000 R
C15 C 0.35510(12) 1.2909(2) 0.33246(16) 0.0451(6) Uani 1.000000 .
C14 C 0.04955(18) -0.0365(3) 0.3634(3) 0.0988(12) Uani 1.000000 .
H14a H 0.0550(14) -0.0480(5) 0.3019(7) 0.1481(19) Uiso 1.000000 GR
H14b H 0.0827(9) -0.0888(4) 0.4040(12) 0.1481(19) Uiso 1.000000 GR
H14c H 0.0043(5) -0.0630(8) 0.3673(18) 0.1481(19) Uiso 1.000000 GR
H3 H 0.1785(13) 0.586(3) 0.4246(18) 0.054(9) Uiso 1.000000 .
H6a H 0.1273(13) 0.837(3) 0.1711(18) 0.058(9) Uiso 1.000000 .

loop_
_atom_site_aniso_label
_atom_site_aniso_U_11
_atom_site_aniso_U_22
_atom_site_aniso_U_33
_atom_site_aniso_U_12
_atom_site_aniso_U_13
_atom_site_aniso_U_23
O1 0.0402(11) 0.0907(16) 0.0829(14) 0.0051(10) 0.0082(10) 0.0021(12)
N1 0.0467(15) 0.0609(16) 0.0692(16) 0.0038(12) 0.0069(12) -0.0001(12)
C1 0.0391(14) 0.0520(15) 0.0453(14) 0.0007(12) 0.0104(11) -0.0034(12)
O2 0.0694(16) 0.0605(16) 0.225(3) 0.0027(13) -0.0149(18) 0.0241(18)
N2 0.0379(12) 0.0484(12) 0.0470(12) 0.0013(10) 0.0082(9) 0.0030(10)
C2 0.0348(14) 0.0559(16) 0.0622(17) -0.0085(12) 0.0116(12) -0.0039(13)
O3 0.0579(11) 0.0586(12) 0.0692(12) 0.0164(9) 0.0032(9) 0.0158(10)
N3 0.0434(13) 0.0528(14) 0.0568(15) 0.0018(10) 0.0133(11) 0.0098(12)
C3 0.0432(15) 0.0454(15) 0.0662(17) -0.0094(12) 0.0152(13) 0.0013(13)
O4 0.0453(10) 0.0573(11) 0.0533(10) 0.0015(8) 0.0133(8) -0.0085(9)
N4 0.0568(16) 0.0555(16) 0.0693(16) -0.0095(12) 0.0182(12) 0.0007(12)
C4 0.0374(13) 0.0449(14) 0.0448(14) -0.0044(11) 0.0121(11) -0.0046(12)
N5 0.0472(12) 0.0390(12) 0.0420(12) -0.0001(9) 0.0092(9) -0.0011(9)
O5 0.0769(15) 0.0472(13) 0.1127(18) -0.0129(11) 0.0218(13) -0.0067(12)
C5 0.0349(14) 0.0471(15) 0.0626(16) -0.0091(12) 0.0104(12) -0.0052(13)
O6 0.0472(13) 0.0785(16) 0.145(2) -0.0083(12) 0.0109(13) -0.0050(14)
N6 0.0451(13) 0.0417(12) 0.0482(13) 0.0023(10) 0.0045(11) -0.0016(10)
C6 0.0438(15) 0.0431(15) 0.0650(17) -0.0067(12) 0.0104(12) -0.0011(13)
C7 0.0418(15) 0.0426(14) 0.0533(15) -0.0067(11) 0.0125(12) -0.0018(12)
O7 0.0712(12) 0.0545(11) 0.0535(11) 0.0130(9) 0.0216(9) 0.0177(9)
C8 0.0337(13) 0.0494(15) 0.0431(14) 0.0040(11) 0.0055(10) -0.0031(12)
O8 0.0597(12) 0.0553(12) 0.0953(15) -0.0154(10) 0.0224(11) -0.0173(11)
C9 0.0725(19) 0.0527(17) 0.0452(15) 0.0024(14) 0.0097(13) -0.0031(13)
S9 0.0389(3) 0.0467(4) 0.0494(4) 0.0056(3) 0.0074(3) 0.0020(3)
C10 0.073(2) 0.0499(18) 0.076(2) 0.0008(15) 0.0151(16) -0.0007(15)
S10 0.0529(4) 0.0376(3) 0.0562(4) -0.0015(3) 0.0158(3) -0.0004(3)
C11 0.0382(15) 0.0629(19) 0.080(2) 0.0012(13) 0.0039(14) -0.0240(17)
C13 0.0585(17) 0.076(2) 0.0444(16) 0.0066(15) 0.0029(13) -0.0022(15)
C12 0.064(2) 0.089(2) 0.0593(19) 0.0070(18) -0.0019(15) -0.0315(19)
C17 0.0517(16) 0.0367(14) 0.0619(17) 0.0091(12) 0.0142(13) 0.0049(12)
C18 0.0460(14) 0.0394(13) 0.0414(13) 0.0030(11) 0.0111(11) -0.0002(11)
C19 0.0421(14) 0.0435(15) 0.0651(17) 0.0094(12) 0.0124(12) -0.0014(13)
C20 0.0549(16) 0.0374(14) 0.0642(17) 0.0046(12) 0.0190(13) -0.0025(13)
C21 0.0459(15) 0.0420(15) 0.0444(14) 0.0068(11) 0.0084(11) 0.0010(11)
C22 0.0498(15) 0.0351(13) 0.0439(14) 0.0019(11) 0.0082(11) -0.0013(11)
C23 0.0534(16) 0.0469(15) 0.0373(14) 0.0030(12) 0.0055(12) -0.0058(11)
C24 0.0523(15) 0.0439(15) 0.0509(16) -0.0005(12) 0.0110(13) -0.0070(12)
C25 0.0676(18) 0.0410(15) 0.0501(16) 0.0002(13) 0.0182(14) -0.0040(12)
C26 0.078(2) 0.0658(19) 0.0370(15) 0.0020(16) 0.0088(14) -0.0097(13)
C27 0.0568(17) 0.0589(17) 0.0505(16) -0.0046(14) 0.0010(13) -0.0107(13)
C28 0.094(2) 0.085(2) 0.073(2) -0.0074(19) 0.0435(19) -0.0106(18)
C16 0.0426(15) 0.0486(16) 0.0629(17) 0.0070(12) 0.0106(12) 0.0051(13)
C15 0.0468(15) 0.0426(14) 0.0481(15) -0.0037(12) 0.0156(12) -0.0010(12)
C14 0.076(2) 0.072(2) 0.140(3) -0.0057(19) 0.006(2) -0.048(2)

loop_
_atom_type_symbol
_atom_type_scat_dispersion_real
_atom_type_scat_dispersion_imag
_atom_type_scat_Cromer_Mann_a1
_atom_type_scat_Cromer_Mann_a2
_atom_type_scat_Cromer_Mann_a3
_atom_type_scat_Cromer_Mann_a4
_atom_type_scat_Cromer_Mann_b1
_atom_type_scat_Cromer_Mann_b2
_atom_type_scat_Cromer_Mann_b3
_atom_type_scat_Cromer_Mann_b4
_atom_type_scat_Cromer_Mann_c
_atom_type_scat_source
_atom_type_scat_dispersion_source
H 0.00000 0.00000 0.49300 0.32291 0.14019 0.04081 10.51090 26.12570 3.14236 57.79970 0.0030380000826 'International Tables Volume C Table 6.1.1.4 (pp. 500-502)' 'Henke, Gullikson and Davis, At. Data and Nucl. Data Tables, 1993, 54, 2'
C 0.00347 0.00161 2.31000 1.02000 1.58860 0.86500 20.84390 10.20750 0.56870 51.65120 0.215599998832 'International Tables Volume C Table 6.1.1.4 (pp. 500-502)' 'Henke, Gullikson and Davis, At. Data and Nucl. Data Tables, 1993, 54, 2'
S 0.12424 0.12443 6.90530 5.20340 1.43790 1.58630 1.46790 22.21510 0.25360 56.17200 0.866900026798 'International Tables Volume C Table 6.1.1.4 (pp. 500-502)' 'Henke, Gullikson and Davis, At. Data and Nucl. Data Tables, 1993, 54, 2'
O 0.01158 0.00611 3.04850 2.28680 1.54630 0.86700 13.27710 5.70110 0.32390 32.90890 0.250800013542 'International Tables Volume C Table 6.1.1.4 (pp. 500-502)' 'Henke, Gullikson and Davis, At. Data and Nucl. Data Tables, 1993, 54, 2'
N 0.00653 0.00323 12.21260 3.13220 2.01250 1.16630 0.00570 9.89330 28.99750 0.58260 -11.5290002823 'International Tables Volume C Table 6.1.1.4 (pp. 500-502)' 'Henke, Gullikson and Davis, At. Data and Nucl. Data Tables, 1993, 54, 2'

loop_
_geom_angle_atom_site_label_1
_geom_angle_atom_site_label_2
_geom_angle_atom_site_label_3
_geom_angle
_geom_angle_site_symmetry_1
_geom_angle_site_symmetry_3
_geom_angle_publ_flag
C1 N1 O1 119.4(2) . . ?
O2 N1 O1 122.1(2) . . ?
O2 N1 C1 118.5(2) . . ?
C2 C1 N1 118.5(2) . . ?
C6 C1 N1 119.1(2) . . ?
C6 C1 C2 122.3(2) . . ?
C7 N2 N3 115.6(2) . . ?
H2 C2 C1 120.75(15) . . ?
C3 C2 C1 118.5(2) . . ?
C3 C2 H2 120.75(15) . . ?
S9 N3 N2 114.95(17) . . ?
H3 N3 N2 115.0(18) . . ?
H3 N3 S9 111.4(18) . . ?
H3a C3 C2 119.60(15) . . ?
C4 C3 C2 120.8(2) . . ?
C4 C3 H3a 119.60(15) . . ?
O6 N4 O5 123.9(2) . . ?
C15 N4 O5 118.3(2) . . ?
C15 N4 O6 117.8(2) . . ?
C5 C4 C3 119.0(2) . . ?
C7 C4 C3 119.4(2) . . ?
C7 C4 C5 121.6(2) . . ?
C21 N5 N6 117.1(2) . . ?
H5 C5 C4 119.68(14) . . ?
C6 C5 C4 120.6(2) . . ?
C6 C5 H5 119.68(14) . . ?
S10 N6 N5 112.53(16) . . ?
H6a N6 N5 116.4(18) . . ?
H6a N6 S10 114.0(18) . . ?
C5 C6 C1 118.7(2) . . ?
H6 C6 C1 120.63(15) . . ?
H6 C6 C5 120.63(14) . . ?
C4 C7 N2 121.2(2) . . ?
H7 C7 N2 119.40(15) . . ?
H7 C7 C4 119.40(13) . . ?
S9 C8 C9 120.19(19) . . ?
C13 C8 C9 120.2(2) . . ?
C13 C8 S9 119.6(2) . . ?
H9 C9 C8 120.26(15) . . ?
C10 C9 C8 119.5(3) . . ?
C10 C9 H9 120.26(17) . . ?
N3 S9 O3 103.99(12) . . ?
O4 S9 O3 120.02(11) . . ?
O4 S9 N3 106.68(11) . . ?
C8 S9 O3 111.15(11) . . ?
C8 S9 N3 107.01(11) . . ?
C8 S9 O4 107.20(11) . . ?
H10 C10 C9 119.11(17) . . ?
C11 C10 C9 121.8(3) . . ?
C11 C10 H10 119.11(19) . . ?
O7 S10 N6 106.38(11) . . ?
O8 S10 N6 105.23(12) . . ?
O8 S10 O7 120.15(12) . . ?
C22 S10 N6 106.72(11) . . ?
C22 S10 O7 107.67(11) . . ?
C22 S10 O8 109.90(12) . . ?
C12 C11 C10 117.6(3) . . ?
C14 C11 C10 121.1(3) . . ?
C14 C11 C12 121.3(3) . . ?
H13 C13 C8 120.55(17) . . ?
C12 C13 C8 118.9(3) . . ?
C12 C13 H13 120.55(18) . . ?
C13 C12 C11 122.0(3) . . ?
H12 C12 C11 118.98(17) . . ?
H12 C12 C13 118.98(18) . . ?
C18 C17 H17 119.68(14) . . ?
C16 C17 H17 119.68(15) . . ?
C16 C17 C18 120.6(2) . . ?
C19 C18 C17 119.0(2) . . ?
C21 C18 C17 120.8(2) . . ?
C21 C18 C19 120.1(2) . . ?
H19 C19 C18 119.62(14) . . ?
C20 C19 C18 120.8(2) . . ?
C20 C19 H19 119.62(14) . . ?
H20 C20 C19 120.63(14) . . ?
C15 C20 C19 118.7(2) . . ?
C15 C20 H20 120.63(15) . . ?
C18 C21 N5 119.9(2) . . ?
H21 C21 N5 120.03(14) . . ?
H21 C21 C18 120.03(13) . . ?
C23 C22 S10 119.96(18) . . ?
C27 C22 S10 119.8(2) . . ?
C27 C22 C23 120.2(2) . . ?
H23 C23 C22 120.34(14) . . ?
C24 C23 C22 119.3(2) . . ?
C24 C23 H23 120.34(14) . . ?
H24 C24 C23 119.25(14) . . ?
C25 C24 C23 121.5(2) . . ?
C25 C24 H24 119.25(16) . . ?
C26 C25 C24 118.3(2) . . ?
C28 C25 C24 120.7(3) . . ?
C28 C25 C26 121.0(2) . . ?
H26 C26 C25 119.37(15) . . ?
C27 C26 C25 121.3(2) . . ?
C27 C26 H26 119.37(16) . . ?
C26 C27 C22 119.5(3) . . ?
H27 C27 C22 120.27(16) . . ?
H27 C27 C26 120.27(16) . . ?
H28a C28 C25 109.5 . . ?
H28b C28 C25 109.5 . . ?
H28b C28 H28a 109.5 . . ?
H28c C28 C25 109.5 . . ?
H28c C28 H28a 109.5 . . ?
H28c C28 H28b 109.5 . . ?
H16 C16 C17 120.74(15) . . ?
C15 C16 C17 118.5(2) . . ?
C15 C16 H16 120.74(15) . . ?
C20 C15 N4 118.7(2) . . ?
C16 C15 N4 119.0(2) . . ?
C16 C15 C20 122.3(2) . . ?
H14a C14 C11 109.5 . . ?
H14b C14 C11 109.5 . . ?
H14b C14 H14a 109.5 . . ?
H14c C14 C11 109.5 . . ?
H14c C14 H14a 109.5 . . ?
H14c C14 H14b 109.5 . . ?

loop_
_geom_bond_atom_site_label_1
_geom_bond_atom_site_label_2
_geom_bond_distance
_geom_bond_site_symmetry_2
_geom_bond_publ_flag
O1 N1 1.206(3) . ?
N1 C1 1.468(3) . ?
N1 O2 1.211(3) . ?
C1 C2 1.369(3) . ?
C1 C6 1.375(3) . ?
N2 N3 1.390(3) . ?
N2 C7 1.263(3) . ?
C2 H2 0.9300 . ?
C2 C3 1.376(3) . ?
O3 S9 1.4217(18) . ?
N3 S9 1.644(2) . ?
N3 H3 0.83(3) . ?
C3 H3a 0.9300 . ?
C3 C4 1.389(3) . ?
O4 S9 1.4257(17) . ?
N4 O5 1.221(3) . ?
N4 O6 1.220(3) . ?
N4 C15 1.469(3) . ?
C4 C5 1.389(3) . ?
C4 C7 1.464(3) . ?
N5 N6 1.392(3) . ?
N5 C21 1.270(3) . ?
C5 H5 0.9300 . ?
C5 C6 1.371(3) . ?
N6 S10 1.639(2) . ?
N6 H6a 0.83(3) . ?
C6 H6 0.9300 . ?
C7 H7 0.9300 . ?
O7 S10 1.4304(18) . ?
C8 C9 1.373(3) . ?
C8 S9 1.756(2) . ?
C8 C13 1.375(3) . ?
O8 S10 1.4212(19) . ?
C9 H9 0.9300 . ?
C9 C10 1.376(4) . ?
C10 H10 0.9300 . ?
C10 C11 1.365(4) . ?
S10 C22 1.750(3) . ?
C11 C12 1.381(4) . ?
C11 C14 1.507(4) . ?
C13 H13 0.9300 . ?
C13 C12 1.373(4) . ?
C12 H12 0.9300 . ?
C17 H17 0.9300 . ?
C17 C18 1.390(3) . ?
C17 C16 1.373(3) . ?
C18 C19 1.386(3) . ?
C18 C21 1.465(3) . ?
C19 H19 0.9300 . ?
C19 C20 1.371(3) . ?
C20 H20 0.9300 . ?
C20 C15 1.368(3) . ?
C21 H21 0.9300 . ?
C22 C23 1.386(3) . ?
C22 C27 1.377(3) . ?
C23 H23 0.9300 . ?
C23 C24 1.372(3) . ?
C24 H24 0.9300 . ?
C24 C25 1.380(3) . ?
C25 C26 1.379(4) . ?
C25 C28 1.506(4) . ?
C26 H26 0.9300 . ?
C26 C27 1.379(4) . ?
C27 H27 0.9300 . ?
C28 H28a 0.9600 . ?
C28 H28b 0.9600 . ?
C28 H28c 0.9600 . ?
C16 H16 0.9300 . ?
C16 C15 1.377(3) . ?
C14 H14a 0.9600 . ?
C14 H14b 0.9600 . ?
C14 H14c 0.9600 . ?
